data_4339719
loop_
_publ_author_name
'Catalano, Vincent J.'
'Etogo, Anthony O.'

_publ_section_title
;
 Preparation of Au(I), Ag(I), and Pd(II) N-heterocyclic carbene complexes
 utilizing a methylpyridyl-substituted NHC ligand. formation of a
 luminescent coordination polymer.
;
_journal_issue 14
_journal_name_full 'Inorganic chemistry'
_journal_page_first 5608
_journal_page_last 5615
_journal_paper_doi 10.1021/ic070260i
_journal_volume 46
_journal_year 2007
_chemical_formula_sum 'C23 H27 Ag Au B2 F8 N7 P0'
_chemical_formula_weight 879.97
_chemical_name_common 4
_chemical_name_systematic
;
?
;
_space_group_IT_number 9
_symmetry_cell_setting monoclinic
_symmetry_space_group_name_Hall 'C -2yc'
_symmetry_space_group_name_H-M 'C 1 c 1'
_atom_sites_solution_hydrogens geom
_atom_sites_solution_primary direct
_atom_sites_solution_secondary difmap
_audit_creation_method SHELXL-97
_cell_angle_alpha 90.00
_cell_angle_beta 110.0200(10)
_cell_angle_gamma 90.00
_cell_formula_units_Z 4
_cell_length_a 12.9666(9)
_cell_length_b 20.1452(14)
_cell_length_c 11.7021(8)
_cell_measurement_reflns_used 7257
_cell_measurement_temperature 100(2)
_cell_measurement_theta_max 32.25
_cell_measurement_theta_min 2.74
_cell_volume 2872.1(3)
_computing_cell_refinement 'Bruker SMART'
_computing_data_collection 'Bruker SMART'
_computing_data_reduction 'Bruker SAINT'
_computing_molecular_graphics 'Bruker SHELXTL'
_computing_publication_material 'Bruker SHELXTL'
_computing_structure_refinement 'SHELXL-97 (Sheldrick, 1997)'
_computing_structure_solution 'SHELXS-97 (Sheldrick, 1990)'
_diffrn_ambient_temperature 100(2)
_diffrn_measured_fraction_theta_full 1.000
_diffrn_measured_fraction_theta_max 1.000
_diffrn_measurement_device_type 'CCD area detector'
_diffrn_measurement_method 'phi and omega scans'
_diffrn_radiation_monochromator graphite
_diffrn_radiation_source 'fine-focus sealed tube'
_diffrn_radiation_type MoK\a
_diffrn_radiation_wavelength 0.71073
_diffrn_reflns_av_R_equivalents 0.0461
_diffrn_reflns_av_sigmaI/netI 0.0771
_diffrn_reflns_limit_h_max 18
_diffrn_reflns_limit_h_min -18
_diffrn_reflns_limit_k_max 28
_diffrn_reflns_limit_k_min -28
_diffrn_reflns_limit_l_max 16
_diffrn_reflns_limit_l_min -16
_diffrn_reflns_number 21592
_diffrn_reflns_theta_full 30.00
_diffrn_reflns_theta_max 30.00
_diffrn_reflns_theta_min 1.95
_exptl_absorpt_coefficient_mu 5.864
_exptl_absorpt_correction_T_max 0.8255
_exptl_absorpt_correction_T_min 0.5396
_exptl_absorpt_correction_type SADABS
_exptl_crystal_colour .colorless
_exptl_crystal_density_diffrn 2.035
_exptl_crystal_density_meas 0
_exptl_crystal_density_method 'not measured'
_exptl_crystal_description block
_exptl_crystal_F_000 1688
_exptl_crystal_size_max 0.12
_exptl_crystal_size_mid 0.06
_exptl_crystal_size_min 0.03
_refine_diff_density_max 2.798
_refine_diff_density_min -1.396
_refine_diff_density_rms 0.173
_refine_ls_abs_structure_details 'Flack H D (1983), Acta Cryst. A39, 876-881'
_refine_ls_abs_structure_Flack 0.011(4)
_refine_ls_extinction_method none
_refine_ls_goodness_of_fit_ref 0.946
_refine_ls_hydrogen_treatment fixed
_refine_ls_matrix_type full
_refine_ls_number_parameters 384
_refine_ls_number_reflns 8277
_refine_ls_number_restraints 2
_refine_ls_restrained_S_all 0.946
_refine_ls_R_factor_all 0.0397
_refine_ls_R_factor_gt 0.0348
_refine_ls_shift/su_max 0.000
_refine_ls_shift/su_mean 0.000
_refine_ls_structure_factor_coef Fsqd
_refine_ls_weighting_details 'calc w=1/[\s^2^(Fo^2^)+(0.0100P)^2^+0.0000P] where P=(Fo^2^+2Fc^2^)/3'
_refine_ls_weighting_scheme calc
_refine_ls_wR_factor_gt 0.0764
_refine_ls_wR_factor_ref 0.0780
_reflns_number_gt 7557
_reflns_number_total 8277
_reflns_threshold_expression >2sigma(I)
_cod_data_source_file ic070260i-file001.cif
_cod_data_source_block aoe150
_cod_depositor_comments
;
The following automatic conversions were performed:

'_symmetry_cell_setting' value 'Monoclinic' changed to 'monoclinic'
according to
/usr/data/users/saulius/automatic-downloads/retrospective/ACS/lib/dictionaries/cif_core.dic
dictionary named 'cif_core.dic' version 2.4.2 from 2011-04-26.

Automatic conversion script
Id: cif_fix_values 2281 2013-09-26 08:29:07Z andrius 
;
_cod_original_sg_symbol_H-M Cc
_cod_database_code 4339719

loop_
_symmetry_equiv_pos_as_xyz
'x, y, z'
'x, -y, z+1/2'
'x+1/2, y+1/2, z'
'x+1/2, -y+1/2, z+1/2'

loop_
_atom_site_label
_atom_site_type_symbol
_atom_site_fract_x
_atom_site_fract_y
_atom_site_fract_z
_atom_site_U_iso_or_equiv
_atom_site_adp_type
_atom_site_occupancy
_atom_site_symmetry_multiplicity
_atom_site_calc_flag
_atom_site_refinement_flags
Ag1 Ag 0.95944(4) -0.013421(19) 0.11174(4) 0.02081(10) Uani 1 1 d .
Au1 Au 0.945547(11) 0.021361(9) 0.353961(12) 0.01582(5) Uani 1 1 d .
B1 B 0.4768(6) 0.1039(4) 0.3693(7) 0.0303(16) Uani 1 1 d .
B2 B 0.5619(7) 0.2566(4) 0.9787(9) 0.040(2) Uani 1 1 d .
C1 C 0.7915(5) 0.0395(3) 0.2468(5) 0.0180(11) Uani 1 1 d .
C2 C 0.6296(5) 0.0845(3) 0.1328(6) 0.0279(13) Uani 1 1 d .
H2A H 0.5734 0.1166 0.1007 0.034 Uiso 1 1 calc R
C3 C 0.6268(5) 0.0203(3) 0.0985(6) 0.0250(12) Uani 1 1 d .
H3A H 0.5683 -0.0019 0.0386 0.030 Uiso 1 1 calc R
C5 C 0.7589(5) -0.0752(3) 0.1730(5) 0.0182(12) Uani 1 1 d .
C6 C 0.7066(5) -0.1202(3) 0.2262(6) 0.0267(13) Uani 1 1 d .
C7 C 0.7443(6) -0.1858(3) 0.2338(6) 0.0313(15) Uani 1 1 d .
H7A H 0.7121 -0.2192 0.2681 0.038 Uiso 1 1 calc R
C8 C 0.8291(7) -0.2021(4) 0.1911(7) 0.0361(17) Uani 1 1 d .
H8A H 0.8550 -0.2465 0.1962 0.043 Uiso 1 1 calc R
C9 C 0.8751(6) -0.1533(3) 0.1412(6) 0.0301(14) Uani 1 1 d .
H9A H 0.9321 -0.1648 0.1110 0.036 Uiso 1 1 calc R
C4 C 0.7655(6) 0.1584(3) 0.2864(6) 0.0292(13) Uani 1 1 d .
H4A H 0.8433 0.1654 0.2984 0.044 Uiso 1 1 calc R
H4B H 0.7552 0.1575 0.3655 0.044 Uiso 1 1 calc R
H4C H 0.7221 0.1947 0.2372 0.044 Uiso 1 1 calc R
C10 C 0.6205(6) -0.1002(4) 0.2773(7) 0.0362(15) Uani 1 1 d .
H10A H 0.6418 -0.0585 0.3222 0.054 Uiso 1 1 calc R
H10B H 0.6125 -0.1349 0.3325 0.054 Uiso 1 1 calc R
H10C H 0.5504 -0.0942 0.2109 0.054 Uiso 1 1 calc R
C11 C 1.1017(5) -0.0027(3) 0.4489(5) 0.0180(11) Uani 1 1 d .
C12 C 1.2864(5) -0.0012(3) 0.5257(5) 0.0223(11) Uani 1 1 d .
H12A H 1.3601 0.0132 0.5438 0.027 Uiso 1 1 calc R
C13 C 1.2526(5) -0.0587(3) 0.5641(5) 0.0236(12) Uani 1 1 d .
H13A H 1.2981 -0.0918 0.6146 0.028 Uiso 1 1 calc R
C15 C 1.0689(5) 0.1116(3) 0.0267(5) 0.0222(11) Uani 1 1 d .
C16 C 1.0855(6) 0.1770(3) -0.0046(6) 0.0257(13) Uani 1 1 d .
C17 C 1.0105(6) 0.2234(3) 0.0080(6) 0.0333(15) Uani 1 1 d .
H17A H 1.0192 0.2688 -0.0090 0.040 Uiso 1 1 calc R
C18 C 0.9254(6) 0.2055(3) 0.0438(6) 0.0322(14) Uani 1 1 d .
H18A H 0.8744 0.2378 0.0504 0.039 Uiso 1 1 calc R
C19 C 0.9138(5) 0.1390(3) 0.0707(5) 0.0288(13) Uani 1 1 d .
H19A H 0.8535 0.1260 0.0942 0.035 Uiso 1 1 calc R
C14 C 1.1915(5) 0.0931(3) 0.3888(5) 0.0253(12) Uani 1 1 d .
H14A H 1.1211 0.1156 0.3732 0.038 Uiso 1 1 calc R
H14B H 1.2012 0.0826 0.3113 0.038 Uiso 1 1 calc R
H14C H 1.2513 0.1221 0.4369 0.038 Uiso 1 1 calc R
C20 C 1.1689(7) 0.1962(4) -0.0611(7) 0.0354(16) Uani 1 1 d .
H20A H 1.1706 0.2446 -0.0681 0.053 Uiso 1 1 calc R
H20B H 1.1492 0.1762 -0.1421 0.053 Uiso 1 1 calc R
H20C H 1.2414 0.1802 -0.0100 0.053 Uiso 1 1 calc R
C21 C 1.2264(5) -0.0766(3) 0.2468(5) 0.0248(12) Uani 1 1 d .
C22 C 1.3367(5) -0.1061(3) 0.2899(6) 0.0301(13) Uani 1 1 d .
H22A H 1.3528 -0.1235 0.3733 0.036 Uiso 1 1 calc R
H22B H 1.3917 -0.0714 0.2928 0.036 Uiso 1 1 calc R
C23 C 1.3459(6) -0.1613(3) 0.2079(7) 0.0358(15) Uani 1 1 d .
H23A H 1.4088 -0.1894 0.2511 0.054 Uiso 1 1 calc R
H23B H 1.3561 -0.1426 0.1353 0.054 Uiso 1 1 calc R
H23C H 1.2786 -0.1880 0.1839 0.054 Uiso 1 1 calc R
F1 F 0.4557(4) 0.1084(2) 0.4776(4) 0.0440(10) Uani 1 1 d .
F2 F 0.5842(4) 0.1215(3) 0.3938(5) 0.0667(16) Uani 1 1 d .
F3 F 0.4073(4) 0.1462(2) 0.2846(4) 0.0532(13) Uani 1 1 d .
F4 F 0.4576(6) 0.0399(2) 0.3270(5) 0.066(2) Uani 1 1 d .
F5 F 0.6601(4) 0.2233(3) 1.0047(5) 0.0564(13) Uani 1 1 d .
F6 F 0.4827(4) 0.2144(2) 0.9938(5) 0.0528(12) Uani 1 1 d .
F7 F 0.5742(6) 0.3124(3) 1.0440(7) 0.103(3) Uani 1 1 d .
F8 F 0.5323(5) 0.2745(3) 0.8540(6) 0.086(2) Uani 1 1 d .
N1 N 0.7290(4) 0.0946(2) 0.2230(5) 0.0204(10) Uani 1 1 d .
N2 N 0.7273(4) -0.0065(2) 0.1689(5) 0.0200(9) Uani 1 1 d .
N3 N 0.8411(4) -0.0892(2) 0.1341(4) 0.0217(10) Uani 1 1 d .
N4 N 1.1931(4) 0.0319(2) 0.4559(4) 0.0191(9) Uani 1 1 d .
N5 N 1.1392(4) -0.0593(3) 0.5152(5) 0.0175(10) Uani 1 1 d .
N6 N 0.9871(4) 0.0926(3) 0.0640(4) 0.0233(10) Uani 1 1 d .
N7 N 1.1397(5) -0.0550(3) 0.2112(5) 0.0258(11) Uani 1 1 d .

loop_
_atom_site_aniso_label
_atom_site_aniso_U_11
_atom_site_aniso_U_22
_atom_site_aniso_U_33
_atom_site_aniso_U_23
_atom_site_aniso_U_13
_atom_site_aniso_U_12
Ag1 0.0242(3) 0.0223(2) 0.0195(2) 0.0018(2) 0.01203(19) 0.0009(2)
Au1 0.01706(8) 0.01629(8) 0.01536(8) -0.00069(11) 0.00716(6) -0.00029(11)
B1 0.028(4) 0.024(3) 0.033(4) 0.004(3) 0.002(3) -0.004(3)
B2 0.029(4) 0.033(4) 0.051(5) -0.009(4) 0.006(4) 0.002(3)
C1 0.019(3) 0.021(3) 0.019(3) 0.004(2) 0.012(2) -0.003(2)
C2 0.023(3) 0.026(3) 0.035(3) 0.004(3) 0.010(3) 0.003(2)
C3 0.017(3) 0.025(3) 0.029(3) 0.000(2) 0.004(2) 0.000(2)
C5 0.020(3) 0.015(3) 0.017(3) -0.001(2) 0.003(2) -0.002(2)
C6 0.025(3) 0.028(3) 0.025(3) 0.005(2) 0.006(2) -0.006(2)
C7 0.043(4) 0.021(3) 0.027(3) 0.007(2) 0.007(3) -0.005(3)
C8 0.047(5) 0.018(3) 0.038(4) 0.004(3) 0.008(3) 0.002(3)
C9 0.037(4) 0.021(3) 0.029(3) -0.003(2) 0.008(3) 0.007(3)
C4 0.037(4) 0.022(3) 0.033(3) -0.005(2) 0.018(3) -0.002(3)
C10 0.032(4) 0.040(4) 0.042(4) 0.009(3) 0.019(3) -0.006(3)
C11 0.023(3) 0.020(3) 0.015(3) 0.002(2) 0.011(2) 0.003(2)
C12 0.018(3) 0.026(3) 0.022(3) -0.002(2) 0.005(2) 0.001(2)
C13 0.023(3) 0.025(3) 0.021(3) 0.000(2) 0.005(2) 0.005(2)
C15 0.028(3) 0.017(3) 0.021(3) -0.001(2) 0.009(2) -0.003(2)
C16 0.033(3) 0.019(3) 0.028(3) -0.001(2) 0.013(3) -0.003(3)
C17 0.051(5) 0.015(3) 0.033(4) -0.002(2) 0.014(3) 0.000(3)
C18 0.040(4) 0.025(3) 0.034(4) -0.002(3) 0.015(3) 0.004(3)
C19 0.035(3) 0.032(3) 0.024(3) 0.003(2) 0.017(3) 0.011(3)
C14 0.028(3) 0.019(3) 0.029(3) 0.003(2) 0.009(2) -0.005(2)
C20 0.049(4) 0.021(3) 0.046(4) 0.001(3) 0.028(4) -0.002(3)
C21 0.034(3) 0.024(3) 0.022(3) 0.002(2) 0.016(3) 0.006(3)
C22 0.026(3) 0.028(3) 0.037(4) 0.005(3) 0.013(3) 0.004(2)
C23 0.032(4) 0.030(3) 0.044(4) -0.001(3) 0.013(3) 0.004(3)
F1 0.037(2) 0.059(3) 0.038(2) 0.010(2) 0.0154(17) 0.001(2)
F2 0.039(3) 0.110(5) 0.059(3) -0.019(3) 0.026(2) -0.027(3)
F3 0.080(4) 0.024(2) 0.038(2) 0.0080(18) -0.003(2) -0.002(2)
F4 0.083(4) 0.0186(18) 0.066(4) -0.009(2) -0.014(3) 0.006(3)
F5 0.048(3) 0.060(3) 0.064(3) 0.003(2) 0.023(2) 0.015(2)
F6 0.044(3) 0.047(3) 0.062(3) -0.001(2) 0.011(2) -0.002(2)
F7 0.093(5) 0.082(5) 0.173(7) -0.084(5) 0.095(5) -0.039(4)
F8 0.079(4) 0.072(4) 0.081(4) 0.027(3) -0.006(3) -0.024(3)
N1 0.021(2) 0.017(2) 0.027(2) -0.0015(18) 0.012(2) 0.0002(18)
N2 0.017(2) 0.019(2) 0.024(2) 0.0010(18) 0.0074(19) 0.0002(18)
N3 0.027(3) 0.015(2) 0.022(2) -0.0009(18) 0.007(2) -0.001(2)
N4 0.015(2) 0.021(2) 0.020(2) -0.0034(17) 0.0053(18) -0.0037(17)
N5 0.019(2) 0.020(3) 0.015(2) 0.0055(19) 0.0084(19) 0.0026(19)
N6 0.024(3) 0.027(3) 0.022(2) 0.003(2) 0.011(2) 0.001(2)
N7 0.031(3) 0.026(3) 0.023(3) 0.006(2) 0.013(2) 0.005(2)

loop_
_atom_type_symbol
_atom_type_description
_atom_type_scat_dispersion_real
_atom_type_scat_dispersion_imag
_atom_type_scat_source
C C 0.0033 0.0016 'International Tables Vol C Tables 4.2.6.8 and 6.1.1.4'
H H 0.0000 0.0000 'International Tables Vol C Tables 4.2.6.8 and 6.1.1.4'
N N 0.0061 0.0033 'International Tables Vol C Tables 4.2.6.8 and 6.1.1.4'
F F 0.0171 0.0103 'International Tables Vol C Tables 4.2.6.8 and 6.1.1.4'
P P 0.1023 0.0942 'International Tables Vol C Tables 4.2.6.8 and 6.1.1.4'
Ag Ag -0.8971 1.1015 'International Tables Vol C Tables 4.2.6.8 and 6.1.1.4'
Au Au -2.0133 8.8022 'International Tables Vol C Tables 4.2.6.8 and 6.1.1.4'
B B 0.0013 0.0007 'International Tables Vol C Tables 4.2.6.8 and 6.1.1.4'

loop_
_geom_angle_atom_site_label_1
_geom_angle_atom_site_label_2
_geom_angle_atom_site_label_3
_geom_angle
_geom_angle_site_symmetry_1
_geom_angle_site_symmetry_3
N3 Ag1 N6 147.38(17) . .
N3 Ag1 N7 107.51(18) . .
N6 Ag1 N7 103.89(19) . .
N3 Ag1 Au1 106.05(12) . 2_554
N6 Ag1 Au1 76.08(12) . 2_554
N7 Ag1 Au1 100.72(12) . 2_554
N3 Ag1 Au1 77.45(12) . .
N6 Ag1 Au1 94.54(12) . .
N7 Ag1 Au1 89.24(13) . .
Au1 Ag1 Au1 167.642(14) 2_554 .
C1 Au1 C11 174.4(2) . .
C1 Au1 Ag1 110.39(16) . 2
C11 Au1 Ag1 74.06(16) . 2
C1 Au1 Ag1 79.58(16) . .
C11 Au1 Ag1 95.26(16) . .
Ag1 Au1 Ag1 162.081(9) 2 .
F2 B1 F4 111.4(7) . .
F2 B1 F3 110.9(6) . .
F4 B1 F3 109.1(6) . .
F2 B1 F1 107.2(6) . .
F4 B1 F1 108.8(6) . .
F3 B1 F1 109.3(6) . .
F7 B2 F5 111.3(7) . .
F7 B2 F6 113.0(7) . .
F5 B2 F6 109.9(7) . .
F7 B2 F8 108.1(8) . .
F5 B2 F8 104.7(7) . .
F6 B2 F8 109.5(6) . .
N1 C1 N2 103.6(5) . .
N1 C1 Au1 133.1(5) . .
N2 C1 Au1 123.1(5) . .
C3 C2 N1 107.0(5) . .
C2 C3 N2 105.7(5) . .
N3 C5 C6 125.8(6) . .
N3 C5 N2 116.5(5) . .
C6 C5 N2 117.5(6) . .
C5 C6 C7 115.3(6) . .
C5 C6 C10 123.2(6) . .
C7 C6 C10 121.4(6) . .
C8 C7 C6 120.0(7) . .
C9 C8 C7 119.6(7) . .
N3 C9 C8 121.7(7) . .
N4 C11 N5 105.1(5) . .
N4 C11 Au1 127.3(4) . .
N5 C11 Au1 127.5(4) . .
C13 C12 N4 106.8(5) . .
C12 C13 N5 106.6(5) . .
N6 C15 C16 124.3(6) . .
N6 C15 N5 115.1(5) . 2_554
C16 C15 N5 120.5(6) . 2_554
C17 C16 C15 115.3(6) . .
C17 C16 C20 120.6(6) . .
C15 C16 C20 123.7(6) . .
C18 C17 C16 121.7(6) . .
C17 C18 C19 119.1(6) . .
N6 C19 C18 121.1(6) . .
N7 C21 C22 178.3(7) . .
C21 C22 C23 111.2(6) . .
C1 N1 C2 112.2(5) . .
C1 N1 C4 123.1(5) . .
C2 N1 C4 124.7(5) . .
C1 N2 C3 111.5(5) . .
C1 N2 C5 121.9(5) . .
C3 N2 C5 126.2(5) . .
C5 N3 C9 117.7(5) . .
C5 N3 Ag1 124.0(4) . .
C9 N3 Ag1 115.7(4) . .
C11 N4 C12 111.1(5) . .
C11 N4 C14 123.5(5) . .
C12 N4 C14 125.2(5) . .
C11 N5 C13 110.4(5) . .
C11 N5 C15 123.5(5) . 2
C13 N5 C15 126.1(5) . 2
C15 N6 C19 118.3(5) . .
C15 N6 Ag1 124.2(4) . .
C19 N6 Ag1 117.5(4) . .
C21 N7 Ag1 172.6(5) . .

loop_
_geom_bond_atom_site_label_1
_geom_bond_atom_site_label_2
_geom_bond_distance
_geom_bond_site_symmetry_2
Ag1 N3 2.243(5) .
Ag1 N6 2.267(5) .
Ag1 N7 2.378(5) .
Ag1 Au1 2.9641(5) 2_554
Ag1 Au1 2.9845(5) .
Au1 C1 1.995(6) .
Au1 C11 2.007(6) .
Au1 Ag1 2.9641(5) 2
B1 F2 1.370(8) .
B1 F4 1.373(8) .
B1 F3 1.381(8) .
B1 F1 1.388(10) .
B2 F7 1.337(10) .
B2 F5 1.379(9) .
B2 F6 1.391(10) .
B2 F8 1.422(11) .
C1 N1 1.346(8) .
C1 N2 1.365(8) .
C2 C3 1.351(9) .
C2 N1 1.373(8) .
C3 N2 1.390(7) .
C5 N3 1.324(8) .
C5 C6 1.399(8) .
C5 N2 1.440(7) .
C6 C7 1.402(9) .
C6 C10 1.492(9) .
C7 C8 1.394(11) .
C8 C9 1.378(10) .
C9 N3 1.358(7) .
C4 N1 1.479(8) .
C11 N4 1.353(7) .
C11 N5 1.372(7) .
C12 C13 1.369(9) .
C12 N4 1.378(7) .
C13 N5 1.383(8) .
C15 N6 1.335(8) .
C15 C16 1.405(8) .
C15 N5 1.429(8) 2_554
C16 C17 1.392(10) .
C16 C20 1.498(9) .
C17 C18 1.356(10) .
C18 C19 1.397(9) .
C19 N6 1.354(8) .
C14 N4 1.457(7) .
C21 N7 1.143(8) .
C21 C22 1.469(9) .
C22 C23 1.500(9) .
N5 C15 1.429(8) 2

loop_
_geom_torsion_atom_site_label_1
_geom_torsion_atom_site_label_2
_geom_torsion_atom_site_label_3
_geom_torsion_atom_site_label_4
_geom_torsion
_geom_torsion_site_symmetry_1
_geom_torsion_site_symmetry_4
N3 Ag1 Au1 C1 -64.1(2) . .
N6 Ag1 Au1 C1 83.9(2) . .
N7 Ag1 Au1 C1 -172.2(2) . .
Au1 Ag1 Au1 C1 43.8(2) 2_554 .
N3 Ag1 Au1 C11 113.8(2) . .
N6 Ag1 Au1 C11 -98.2(2) . .
N7 Ag1 Au1 C11 5.7(2) . .
Au1 Ag1 Au1 C11 -138.28(19) 2_554 .
N3 Ag1 Au1 Ag1 61.53(14) . 2
N6 Ag1 Au1 Ag1 -150.48(14) . 2
N7 Ag1 Au1 Ag1 -46.61(14) . 2
Au1 Ag1 Au1 Ag1 169.43(4) 2_554 2
C11 Au1 C1 N1 -141(2) . .
Ag1 Au1 C1 N1 76.5(6) 2 .
Ag1 Au1 C1 N1 -119.0(6) . .
C11 Au1 C1 N2 33(3) . .
Ag1 Au1 C1 N2 -109.6(4) 2 .
Ag1 Au1 C1 N2 54.9(4) . .
N1 C2 C3 N2 -1.0(7) . .
N3 C5 C6 C7 -2.2(9) . .
N2 C5 C6 C7 -176.7(5) . .
N3 C5 C6 C10 174.9(6) . .
N2 C5 C6 C10 0.4(9) . .
C5 C6 C7 C8 0.7(9) . .
C10 C6 C7 C8 -176.5(6) . .
C6 C7 C8 C9 -0.2(11) . .
C7 C8 C9 N3 1.0(10) . .
C1 Au1 C11 N4 96(3) . .
Ag1 Au1 C11 N4 -120.3(5) 2 .
Ag1 Au1 C11 N4 74.3(5) . .
C1 Au1 C11 N5 -80(3) . .
Ag1 Au1 C11 N5 63.6(5) 2 .
Ag1 Au1 C11 N5 -101.8(5) . .
N4 C12 C13 N5 0.6(6) . .
N6 C15 C16 C17 1.3(9) . .
N5 C15 C16 C17 178.7(6) 2_554 .
N6 C15 C16 C20 -172.0(6) . .
N5 C15 C16 C20 5.4(10) 2_554 .
C15 C16 C17 C18 -2.3(10) . .
C20 C16 C17 C18 171.2(7) . .
C16 C17 C18 C19 1.1(11) . .
C17 C18 C19 N6 1.3(10) . .
N7 C21 C22 C23 8(24) . .
N2 C1 N1 C2 -0.6(6) . .
Au1 C1 N1 C2 174.2(4) . .
N2 C1 N1 C4 -179.8(5) . .
Au1 C1 N1 C4 -5.0(9) . .
C3 C2 N1 C1 1.0(7) . .
C3 C2 N1 C4 -179.8(6) . .
N1 C1 N2 C3 0.0(6) . .
Au1 C1 N2 C3 -175.5(4) . .
N1 C1 N2 C5 -173.6(5) . .
Au1 C1 N2 C5 11.0(8) . .
C2 C3 N2 C1 0.7(7) . .
C2 C3 N2 C5 173.9(6) . .
N3 C5 N2 C1 -71.5(7) . .
C6 C5 N2 C1 103.5(7) . .
N3 C5 N2 C3 116.0(7) . .
C6 C5 N2 C3 -69.0(8) . .
C6 C5 N3 C9 3.1(9) . .
N2 C5 N3 C9 177.6(5) . .
C6 C5 N3 Ag1 -157.4(5) . .
N2 C5 N3 Ag1 17.1(7) . .
C8 C9 N3 C5 -2.4(9) . .
C8 C9 N3 Ag1 159.8(5) . .
N6 Ag1 N3 C5 -33.6(7) . .
N7 Ag1 N3 C5 130.2(5) . .
Au1 Ag1 N3 C5 -122.7(5) 2_554 .
Au1 Ag1 N3 C5 45.0(5) . .
N6 Ag1 N3 C9 165.6(4) . .
N7 Ag1 N3 C9 -30.7(5) . .
Au1 Ag1 N3 C9 76.4(4) 2_554 .
Au1 Ag1 N3 C9 -115.8(4) . .
N5 C11 N4 C12 -0.7(6) . .
Au1 C11 N4 C12 -177.5(4) . .
N5 C11 N4 C14 174.3(5) . .
Au1 C11 N4 C14 -2.5(8) . .
C13 C12 N4 C11 0.0(7) . .
C13 C12 N4 C14 -174.9(5) . .
N4 C11 N5 C13 1.1(6) . .
Au1 C11 N5 C13 177.9(4) . .
N4 C11 N5 C15 -176.9(5) . 2
Au1 C11 N5 C15 -0.1(8) . 2
C12 C13 N5 C11 -1.1(7) . .
C12 C13 N5 C15 176.9(6) . 2
C16 C15 N6 C19 1.0(9) . .
N5 C15 N6 C19 -176.6(5) 2_554 .
C16 C15 N6 Ag1 179.1(5) . .
N5 C15 N6 Ag1 1.5(7) 2_554 .
C18 C19 N6 C15 -2.3(9) . .
C18 C19 N6 Ag1 179.5(5) . .
N3 Ag1 N6 C15 -157.9(4) . .
N7 Ag1 N6 C15 38.0(5) . .
Au1 Ag1 N6 C15 -59.8(4) 2_554 .
Au1 Ag1 N6 C15 128.4(5) . .
N3 Ag1 N6 C19 20.2(6) . .
N7 Ag1 N6 C19 -143.8(4) . .
Au1 Ag1 N6 C19 118.3(4) 2_554 .
Au1 Ag1 N6 C19 -53.5(4) . .
C22 C21 N7 Ag1 -39(26) . .
N3 Ag1 N7 C21 102(4) . .
N6 Ag1 N7 C21 -87(4) . .
Au1 Ag1 N7 C21 -9(4) 2_554 .
Au1 Ag1 N7 C21 179(100) . .
